data_4072558
loop_
_publ_author_name
'DuPont, Julie A.'
'Coxey, Michael B.'
'Schebler, Peter J.'
'Incarvito, Christopher D.'
'Dougherty, William G.'
'Yap, Glenn P. A.'
'Rheingold, Arnold L.'
'Riordan, Charles G.'

_publ_section_title
;
 High-Spin Organocobalt(II) Complexes in a Thioether Coordination
 Environment
;
_journal_issue 4
_journal_name_full Organometallics
_journal_page_first 971
_journal_paper_doi 10.1021/om0608253
_journal_volume 26
_journal_year 2007
_chemical_formula_sum 'C22 H41 B Co S3'
_chemical_formula_weight 471.47
_chemical_name_systematic
; 

 ? 

;
_space_group_IT_number 14
_symmetry_cell_setting monoclinic
_symmetry_space_group_name_Hall '-P 2yn'
_symmetry_space_group_name_H-M 'P 1 21/n 1'
_atom_sites_solution_hydrogens geom
_atom_sites_solution_primary direct
_atom_sites_solution_secondary difmap
_audit_creation_method SHELXL-97
_cell_angle_alpha 90.00
_cell_angle_beta 99.1316(5)
_cell_angle_gamma 90.00
_cell_formula_units_Z 4
_cell_length_a 9.7856(2)
_cell_length_b 21.6045(4)
_cell_length_c 12.6512(2)
_cell_measurement_temperature 295(2)
_cell_volume 2640.73(8)
_computing_cell_refinement 'Bruker SMART'
_computing_data_collection 'Bruker SMART'
_computing_data_reduction 'Bruker SHELXTL'
_computing_molecular_graphics 'Bruker SHELXTL'
_computing_publication_material 'Bruker SHELXTL'
_computing_structure_refinement 'SHELXL-97 (Sheldrick, 1997)'
_computing_structure_solution 'SHELXS-97 (Sheldrick, 1990)'
_diffrn_ambient_temperature 295(2)
_diffrn_detector_area_resol_mean 836.6
_diffrn_measured_fraction_theta_full 0.985
_diffrn_measured_fraction_theta_max 0.885
_diffrn_measurement_device_type 'CCD area detector'
_diffrn_measurement_method 'phi and omega scans'
_diffrn_radiation_monochromator graphite
_diffrn_radiation_source 'fine-focus sealed tube'
_diffrn_radiation_type MoK\a
_diffrn_radiation_wavelength 0.71073
_diffrn_reflns_av_R_equivalents 0.0304
_diffrn_reflns_av_sigmaI/netI 0.0329
_diffrn_reflns_limit_h_max 11
_diffrn_reflns_limit_h_min -11
_diffrn_reflns_limit_k_max 25
_diffrn_reflns_limit_k_min -25
_diffrn_reflns_limit_l_max 9
_diffrn_reflns_limit_l_min -14
_diffrn_reflns_number 10385
_diffrn_reflns_theta_full 25.00
_diffrn_reflns_theta_max 25.00
_diffrn_reflns_theta_min 1.88
_diffrn_standards_decay_% <1
_exptl_absorpt_coefficient_mu 0.892
_exptl_absorpt_correction_T_max 0.8417
_exptl_absorpt_correction_T_min 0.6639
_exptl_absorpt_correction_type multi-scan
_exptl_absorpt_process_details SADABS
_exptl_crystal_colour Green
_exptl_crystal_density_diffrn 1.186
_exptl_crystal_density_method 'not measured'
_exptl_crystal_description Block
_exptl_crystal_F_000 1012
_exptl_crystal_size_max 0.50
_exptl_crystal_size_mid 0.40
_exptl_crystal_size_min 0.20
_refine_diff_density_max 0.504
_refine_diff_density_min -0.245
_refine_diff_density_rms 0.057
_refine_ls_extinction_method none
_refine_ls_goodness_of_fit_ref 1.757
_refine_ls_hydrogen_treatment constr
_refine_ls_matrix_type full
_refine_ls_number_parameters 244
_refine_ls_number_reflns 4125
_refine_ls_number_restraints 0
_refine_ls_restrained_S_all 1.757
_refine_ls_R_factor_all 0.0648
_refine_ls_R_factor_gt 0.0499
_refine_ls_shift/su_max 0.004
_refine_ls_shift/su_mean 0.001
_refine_ls_structure_factor_coef Fsqd
_refine_ls_weighting_details 'calc w=1/[\s^2^(Fo^2^)+(0.0400P)^2^] where P=(Fo^2^+2Fc^2^)/3'
_refine_ls_weighting_scheme calc
_refine_ls_wR_factor_gt 0.1156
_refine_ls_wR_factor_ref 0.1216
_reflns_number_gt 3433
_reflns_number_total 4125
_reflns_threshold_expression >2sigma(I)
_cod_data_source_file om0608253si20060908_024008.cif
_cod_data_source_block cgr70
_cod_depositor_comments
;
The following automatic conversions were performed:

'_symmetry_cell_setting' value 'Monoclinic' changed to 'monoclinic'
according to /home/saulius/struct/CIF-dictionaries/cif_core.dic
dictionary named 'cif_core.dic' version 2.4.1 from 2010-06-29.

Automatic conversion script
Id: cif_fix_values 1715 2011-07-08 13:25:40Z adriana 
;
_cod_original_sg_symbol_H-M P2(1)/n
_cod_database_code 4072558

loop_
_symmetry_equiv_pos_as_xyz
'x, y, z'
'-x+1/2, y+1/2, -z+1/2'
'-x, -y, -z'
'x-1/2, -y-1/2, z-1/2'

loop_
_atom_site_label
_atom_site_type_symbol
_atom_site_fract_x
_atom_site_fract_y
_atom_site_fract_z
_atom_site_U_iso_or_equiv
_atom_site_adp_type
_atom_site_occupancy
_atom_site_symmetry_multiplicity
_atom_site_calc_flag
_atom_site_refinement_flags
Co Co 0.66270(4) 0.17855(2) 0.15396(4) 0.04470(18) Uani 1 1 d .
S1 S 0.84936(8) 0.11604(4) 0.12660(8) 0.0427(2) Uani 1 1 d .
S2 S 0.48593(8) 0.11887(4) 0.05728(8) 0.0431(2) Uani 1 1 d .
S3 S 0.68516(8) 0.25090(4) 0.01886(8) 0.0450(3) Uani 1 1 d .
B B 0.6897(4) 0.13157(17) -0.0890(4) 0.0402(10) Uani 1 1 d .
C1 C 0.9463(5) 0.0837(2) 0.3285(4) 0.0841(15) Uani 1 1 d .
H1A H 1.0334 0.1010 0.3180 0.126 Uiso 1 1 calc R
H1B H 0.9613 0.0538 0.3854 0.126 Uiso 1 1 calc R
H1C H 0.8870 0.1160 0.3470 0.126 Uiso 1 1 calc R
C2 C 0.7422(4) 0.0220(2) 0.2398(4) 0.0827(15) Uani 1 1 d .
H2A H 0.7044 0.0008 0.1750 0.124 Uiso 1 1 calc R
H2B H 0.6783 0.0531 0.2554 0.124 Uiso 1 1 calc R
H2C H 0.7578 -0.0072 0.2978 0.124 Uiso 1 1 calc R
C3 C 0.9775(4) 0.0058(2) 0.1872(4) 0.0743(14) Uani 1 1 d .
H3A H 0.9295 -0.0170 0.1274 0.112 Uiso 1 1 calc R
H3B H 1.0112 -0.0223 0.2441 0.112 Uiso 1 1 calc R
H3C H 1.0540 0.0276 0.1656 0.112 Uiso 1 1 calc R
C4 C 0.8784(4) 0.05227(17) 0.2261(3) 0.0523(10) Uani 1 1 d .
C5 C 0.7793(3) 0.08274(16) -0.0032(3) 0.0465(9) Uani 1 1 d .
H5A H 0.8553 0.0664 -0.0354 0.056 Uiso 1 1 calc R
H5B H 0.7198 0.0483 0.0082 0.056 Uiso 1 1 calc R
C6 C 0.2890(4) 0.1364(2) 0.1787(4) 0.0785(14) Uani 1 1 d .
H6A H 0.2854 0.0921 0.1836 0.118 Uiso 1 1 calc R
H6B H 0.2025 0.1536 0.1910 0.118 Uiso 1 1 calc R
H6C H 0.3623 0.1518 0.2317 0.118 Uiso 1 1 calc R
C7 C 0.2081(3) 0.1278(2) -0.0195(4) 0.0728(14) Uani 1 1 d .
H7A H 0.2300 0.1391 -0.0883 0.109 Uiso 1 1 calc R
H7B H 0.1185 0.1437 -0.0123 0.109 Uiso 1 1 calc R
H7C H 0.2078 0.0835 -0.0132 0.109 Uiso 1 1 calc R
C8 C 0.3258(4) 0.22477(19) 0.0603(4) 0.0692(13) Uani 1 1 d .
H8A H 0.3445 0.2361 -0.0094 0.104 Uiso 1 1 calc R
H8B H 0.3992 0.2395 0.1139 0.104 Uiso 1 1 calc R
H8C H 0.2398 0.2430 0.0717 0.104 Uiso 1 1 calc R
C9 C 0.3159(3) 0.15478(18) 0.0678(3) 0.0494(10) Uani 1 1 d .
C10 C 0.5211(3) 0.13302(16) -0.0771(3) 0.0447(9) Uani 1 1 d .
H10A H 0.4729 0.1021 -0.1247 0.054 Uiso 1 1 calc R
H10B H 0.4835 0.1731 -0.1007 0.054 Uiso 1 1 calc R
C11 C 0.8533(5) 0.3466(2) -0.0237(4) 0.0875(16) Uani 1 1 d .
H11A H 0.9025 0.3203 -0.0660 0.131 Uiso 1 1 calc R
H11B H 0.9107 0.3812 0.0022 0.131 Uiso 1 1 calc R
H11C H 0.7701 0.3613 -0.0668 0.131 Uiso 1 1 calc R
C12 C 0.9446(4) 0.2800(2) 0.1341(4) 0.0813(15) Uani 1 1 d .
H12A H 0.9854 0.2524 0.0885 0.122 Uiso 1 1 calc R
H12B H 0.9186 0.2572 0.1930 0.122 Uiso 1 1 calc R
H12C H 1.0105 0.3114 0.1610 0.122 Uiso 1 1 calc R
C13 C 0.7467(5) 0.3509(2) 0.1424(4) 0.0880(16) Uani 1 1 d .
H13A H 0.6697 0.3717 0.1006 0.132 Uiso 1 1 calc R
H13B H 0.8114 0.3810 0.1763 0.132 Uiso 1 1 calc R
H13C H 0.7141 0.3259 0.1960 0.132 Uiso 1 1 calc R
C14 C 0.8168(4) 0.31024(16) 0.0705(4) 0.0560(11) Uani 1 1 d .
C15 C 0.7560(3) 0.20249(16) -0.0774(3) 0.0461(9) Uani 1 1 d .
H15A H 0.7391 0.2225 -0.1469 0.055 Uiso 1 1 calc R
H15B H 0.8554 0.1994 -0.0558 0.055 Uiso 1 1 calc R
C16 C 0.7011(3) 0.10342(16) -0.2079(3) 0.0429(9) Uani 1 1 d .
C17 C 0.7819(4) 0.12903(17) -0.2779(3) 0.0550(10) Uani 1 1 d .
H17A H 0.8329 0.1644 -0.2566 0.066 Uiso 1 1 calc R
C18 C 0.7899(5) 0.1044(2) -0.3775(4) 0.0702(13) Uani 1 1 d .
H18A H 0.8443 0.1236 -0.4219 0.084 Uiso 1 1 calc R
C19 C 0.7174(5) 0.0517(3) -0.4109(4) 0.0774(14) Uani 1 1 d .
H19A H 0.7224 0.0348 -0.4778 0.093 Uiso 1 1 calc R
C20 C 0.6378(5) 0.0243(2) -0.3445(4) 0.0739(14) Uani 1 1 d .
H20A H 0.5879 -0.0114 -0.3663 0.089 Uiso 1 1 calc R
C21 C 0.6313(4) 0.04951(18) -0.2445(3) 0.0571(11) Uani 1 1 d .
H21A H 0.5781 0.0296 -0.2001 0.069 Uiso 1 1 calc R
C22 C 0.6431(3) 0.20925(19) 0.3043(3) 0.0473(9) Uani 1 1 d .
H22A H 0.6351 0.1744 0.3500 0.071 Uiso 1 1 calc R
H22B H 0.5618 0.2346 0.3002 0.071 Uiso 1 1 calc R
H22C H 0.7231 0.2331 0.3330 0.071 Uiso 1 1 calc R

loop_
_atom_site_aniso_label
_atom_site_aniso_U_11
_atom_site_aniso_U_22
_atom_site_aniso_U_33
_atom_site_aniso_U_23
_atom_site_aniso_U_13
_atom_site_aniso_U_12
Co 0.0399(3) 0.0516(3) 0.0435(4) -0.0082(2) 0.0093(2) -0.0024(2)
S1 0.0367(4) 0.0469(5) 0.0436(6) 0.0005(4) 0.0039(4) -0.0003(3)
S2 0.0350(4) 0.0475(5) 0.0480(7) -0.0026(4) 0.0099(4) -0.0012(3)
S3 0.0409(4) 0.0436(5) 0.0513(7) -0.0075(4) 0.0097(4) -0.0010(4)
B 0.0351(17) 0.042(2) 0.045(3) -0.0031(19) 0.0112(17) 0.0021(16)
C1 0.094(3) 0.097(4) 0.054(4) 0.006(3) -0.011(3) 0.008(3)
C2 0.074(3) 0.084(3) 0.091(4) 0.037(3) 0.016(3) -0.013(2)
C3 0.065(2) 0.068(3) 0.084(4) 0.009(3) -0.005(2) 0.022(2)
C4 0.0512(19) 0.055(2) 0.046(3) 0.0114(19) -0.0043(18) 0.0008(17)
C5 0.0443(18) 0.047(2) 0.048(3) -0.0061(18) 0.0095(17) 0.0068(15)
C6 0.057(2) 0.114(4) 0.072(4) 0.005(3) 0.034(2) 0.004(2)
C7 0.0375(19) 0.103(3) 0.076(4) -0.017(3) 0.002(2) -0.001(2)
C8 0.049(2) 0.071(3) 0.090(4) -0.011(3) 0.015(2) 0.0177(19)
C9 0.0348(16) 0.064(2) 0.052(3) -0.009(2) 0.0124(17) 0.0013(16)
C10 0.0398(17) 0.053(2) 0.042(3) -0.0076(18) 0.0088(16) -0.0008(15)
C11 0.099(3) 0.075(3) 0.089(4) 0.002(3) 0.020(3) -0.034(3)
C12 0.058(2) 0.075(3) 0.102(4) -0.025(3) -0.016(2) -0.012(2)
C13 0.096(3) 0.064(3) 0.107(5) -0.039(3) 0.024(3) -0.003(3)
C14 0.057(2) 0.046(2) 0.065(3) -0.014(2) 0.012(2) -0.0100(17)
C15 0.0492(18) 0.047(2) 0.044(3) -0.0027(18) 0.0124(17) -0.0006(16)
C16 0.0403(16) 0.047(2) 0.041(2) -0.0028(17) 0.0068(16) 0.0112(15)
C17 0.065(2) 0.052(2) 0.052(3) 0.001(2) 0.020(2) 0.0084(18)
C18 0.092(3) 0.076(3) 0.050(3) 0.003(2) 0.032(3) 0.023(3)
C19 0.100(4) 0.097(4) 0.037(3) -0.012(3) 0.015(3) 0.030(3)
C20 0.077(3) 0.079(3) 0.062(4) -0.031(3) -0.001(3) 0.008(2)
C21 0.060(2) 0.059(2) 0.054(3) -0.014(2) 0.015(2) 0.0003(18)
C22 0.0509(19) 0.075(2) 0.018(2) -0.0206(18) 0.0110(15) -0.0166(17)

loop_
_atom_type_symbol
_atom_type_description
_atom_type_scat_dispersion_real
_atom_type_scat_dispersion_imag
_atom_type_scat_source
C C 0.0033 0.0016 'International Tables Vol C Tables 4.2.6.8 and 6.1.1.4'
H H 0.0000 0.0000 'International Tables Vol C Tables 4.2.6.8 and 6.1.1.4'
B B 0.0013 0.0007 'International Tables Vol C Tables 4.2.6.8 and 6.1.1.4'
S S 0.1246 0.1234 'International Tables Vol C Tables 4.2.6.8 and 6.1.1.4'
Co Co 0.3494 0.9721 'International Tables Vol C Tables 4.2.6.8 and 6.1.1.4'

loop_
_geom_angle_atom_site_label_1
_geom_angle_atom_site_label_2
_geom_angle_atom_site_label_3
_geom_angle
C22 Co S2 119.48(10)
C22 Co S1 120.91(11)
S2 Co S1 97.71(3)
C22 Co S3 119.47(12)
S2 Co S3 97.64(4)
S1 Co S3 96.37(3)
C5 S1 C4 108.22(17)
C5 S1 Co 99.78(11)
C4 S1 Co 111.51(13)
C10 S2 C9 107.57(16)
C10 S2 Co 99.35(11)
C9 S2 Co 109.17(12)
C15 S3 C14 108.30(16)
C15 S3 Co 101.14(12)
C14 S3 Co 110.02(14)
C16 B C5 105.0(3)
C16 B C15 109.9(3)
C5 B C15 111.7(3)
C16 B C10 107.4(3)
C5 B C10 112.2(3)
C15 B C10 110.5(3)
C2 C4 C1 111.6(4)
C2 C4 C3 111.5(4)
C1 C4 C3 110.7(3)
C2 C4 S1 110.8(3)
C1 C4 S1 104.2(3)
C3 C4 S1 107.8(3)
B C5 S1 115.0(2)
C7 C9 C8 112.4(3)
C7 C9 C6 111.7(3)
C8 C9 C6 109.9(4)
C7 C9 S2 108.3(3)
C8 C9 S2 110.2(2)
C6 C9 S2 104.1(3)
B C10 S2 114.6(2)
C13 C14 C11 111.1(4)
C13 C14 C12 110.2(4)
C11 C14 C12 111.2(4)
C13 C14 S3 104.9(3)
C11 C14 S3 108.5(3)
C12 C14 S3 110.8(3)
B C15 S3 113.8(2)
C21 C16 C17 114.8(4)
C21 C16 B 120.9(3)
C17 C16 B 124.3(3)
C18 C17 C16 123.2(4)
C19 C18 C17 119.9(4)
C20 C19 C18 119.2(4)
C19 C20 C21 120.1(5)
C20 C21 C16 122.8(4)

loop_
_geom_bond_atom_site_label_1
_geom_bond_atom_site_label_2
_geom_bond_distance
Co C22 2.052(3)
Co S2 2.3408(10)
Co S1 2.3411(9)
Co S3 2.3520(11)
S1 C5 1.824(4)
S1 C4 1.857(4)
S2 C10 1.813(4)
S2 C9 1.859(3)
S3 C15 1.823(4)
S3 C14 1.861(4)
B C16 1.643(5)
B C5 1.660(5)
B C15 1.661(5)
B C10 1.681(4)
C1 C4 1.520(6)
C2 C4 1.519(5)
C3 C4 1.530(6)
C6 C9 1.522(6)
C7 C9 1.517(5)
C8 C9 1.519(6)
C11 C14 1.516(6)
C12 C14 1.523(5)
C13 C14 1.506(6)
C16 C21 1.392(5)
C16 C17 1.392(5)
C17 C18 1.382(6)
C18 C19 1.373(6)
C19 C20 1.368(7)
C20 C21 1.388(5)
